data_4129442
loop_
_publ_author_name
'Mahoney, Janell K.'
'Martin, David'
'Thomas, Fabrice'
'Moore, Curtis E.'
'Rheingold, Arnold L.'
'Bertrand, Guy'

_publ_section_title
;
 Air-persistent monomeric (amino)(carboxy) radicals derived from cyclic
 (alkyl)(amino) carbenes.
;
_journal_issue 23
_journal_name_full 'Journal of the American Chemical Society'
_journal_page_first 7519
_journal_page_last 7525
_journal_paper_doi 10.1021/jacs.5b04414
_journal_volume 137
_journal_year 2015
_chemical_formula_moiety 'C H2 Cl2, C41 H63 N2 O, B F4'
_chemical_formula_sum 'C42 H65 B Cl2 F4 N2 O'
_chemical_formula_weight 771.67
_chemical_name_systematic 'Iminium tetrafluoroborate 9'
_space_group_crystal_system monoclinic
_space_group_IT_number 14
_space_group_name_Hall '-P 2ybc'
_space_group_name_H-M_alt 'P 1 21/c 1'
_atom_sites_solution_hydrogens geom
_audit_creation_date 2015-04-24
_audit_creation_method
;
Olex2 1.2
(compiled 2015.01.26 svn.r3150 for OlexSys, GUI svn.r4998)
;
_cell_angle_alpha 90
_cell_angle_beta 100.487(3)
_cell_angle_gamma 90
_cell_formula_units_Z 4
_cell_length_a 12.3686(5)
_cell_length_b 10.8693(5)
_cell_length_c 31.8290(12)
_cell_measurement_reflns_used 3526
_cell_measurement_temperature 100
_cell_measurement_theta_max 66.93
_cell_measurement_theta_min 4.31
_cell_volume 4207.6(3)
_computing_cell_refinement 'SAINT v8.34A (Bruker, 2013)'
_computing_data_collection 'APEX2 v2013.6-2 (Bruker, 2013)'
_computing_data_reduction 'SAINT v8.34A (Bruker, 2013)'
_computing_molecular_graphics 'Olex2 (Dolomanov et al., 2009)'
_computing_publication_material 'Olex2 (Dolomanov et al., 2009)'
_computing_structure_refinement 'ShelXL (Sheldrick, 2008)'
_computing_structure_solution 'XT (Sheldrick, 2008)'
_diffrn_ambient_temperature 100
_diffrn_detector 'Bruker APEX CCD'
_diffrn_detector_area_resol_mean 8.0
_diffrn_detector_type 'CCD Area Detector'
_diffrn_measured_fraction_theta_full 0.987
_diffrn_measured_fraction_theta_max 0.973
_diffrn_measurement_device 'Kappa Four-Circle Diffractometer'
_diffrn_measurement_device_type 'Bruker X8 APEX'
_diffrn_measurement_method '\w and \f scans'
_diffrn_radiation_monochromator 'Double Bounce Multilayer Mirrors'
_diffrn_radiation_probe x-ray
_diffrn_radiation_type CuK\a
_diffrn_radiation_wavelength 1.54184
_diffrn_reflns_av_R_equivalents 0.0476
_diffrn_reflns_av_unetI/netI 0.0415
_diffrn_reflns_Laue_measured_fraction_full 0.987
_diffrn_reflns_Laue_measured_fraction_max 0.973
_diffrn_reflns_limit_h_max 14
_diffrn_reflns_limit_h_min -14
_diffrn_reflns_limit_k_max 13
_diffrn_reflns_limit_k_min -13
_diffrn_reflns_limit_l_max 37
_diffrn_reflns_limit_l_min -38
_diffrn_reflns_number 31283
_diffrn_reflns_point_group_measured_fraction_full 0.987
_diffrn_reflns_point_group_measured_fraction_max 0.973
_diffrn_reflns_theta_full 68.000
_diffrn_reflns_theta_max 68.866
_diffrn_reflns_theta_min 2.824
_diffrn_source 'Micro Focus Rotating Anode'
_diffrn_source_type 'Bruker FR-591'
_diffrn_standards_number 0
_exptl_absorpt_coefficient_mu 1.805
_exptl_absorpt_correction_T_max 0.1671
_exptl_absorpt_correction_T_min 0.0634
_exptl_absorpt_correction_type multi-scan
_exptl_absorpt_process_details
;
SADABS-2012/1 (Bruker,2012) was used for absorption correction.
wR2(int) was 0.1140 before and 0.0495 after correction.
The Ratio of minimum to maximum transmission is 0.3794.
The \l/2 correction factor is 0.0015.
;
_exptl_crystal_colour 'clear dark green'
_exptl_crystal_colour_lustre clear
_exptl_crystal_colour_modifier dark
_exptl_crystal_colour_primary green
_exptl_crystal_density_diffrn 1.218
_exptl_crystal_description needle
_exptl_crystal_F_000 1656
_exptl_crystal_recrystallization_method 'crystallized by diffusion of ether and dichloromethane'
_exptl_crystal_size_max 0.1
_exptl_crystal_size_mid 0.04
_exptl_crystal_size_min 0.02
_refine_diff_density_max 0.599
_refine_diff_density_min -0.612
_refine_diff_density_rms 0.060
_refine_ls_extinction_method none
_refine_ls_goodness_of_fit_ref 1.052
_refine_ls_hydrogen_treatment constr
_refine_ls_matrix_type full
_refine_ls_number_parameters 526
_refine_ls_number_reflns 7582
_refine_ls_number_restraints 64
_refine_ls_restrained_S_all 1.061
_refine_ls_R_factor_all 0.0948
_refine_ls_R_factor_gt 0.0704
_refine_ls_shift/su_max 0.000
_refine_ls_shift/su_mean 0.000
_refine_ls_structure_factor_coef Fsqd
_refine_ls_weighting_details 'w=1/[\s^2^(Fo^2^)+(0.1157P)^2^+2.3150P] where P=(Fo^2^+2Fc^2^)/3'
_refine_ls_weighting_scheme calc
_refine_ls_wR_factor_gt 0.1942
_refine_ls_wR_factor_ref 0.2148
_reflns_Friedel_coverage 0.000
_reflns_number_gt 5439
_reflns_number_total 7582
_reflns_threshold_expression 'I > 2\s(I)'
_cod_data_source_file ja5b04414_si_005.cif
_cod_data_source_block iminium.5
_cod_depositor_comments
;
The following automatic conversions were performed:

data item '_diffrn_radiation_probe' value 'X-ray' was changed to
'x-ray' in accordance with the
/home/saulius/struct/COD-crude-data/automatic-downloads/DataCite-retrospective/ACS/depositions/lib/dictionaries/cif_core.dic
dictionary named 'cif_core.dic' version 2.4.2 last updated on
2011-04-26.

Automatic conversion script
Id: cif_fix_values 6909 2019-04-08 15:41:33Z antanas 
;
_cod_database_code 4129442
_shelx_space_group_comment
;
The symmetry employed for this shelxl refinement is uniquely defined
by the following loop, which should always be used as a source of
symmetry information in preference to the above space-group names.
They are only intended as comments.
;
_olex2_refinement_description
;
1. Fixed Uiso
 At 1.2 times of:
  All C(H) groups, All C(H,H) groups
 At 1.5 times of:
  All C(H,H,H) groups, All O(H) groups
2. Restrained distances
 F6-B2 = F7-B2 = F8-B2 = F5-B2
 1.4 with sigma of 0.02
3. Uiso/Uaniso restraints and constraints
Uanis(B1) = Uanis(B2)
4. Rigid body (RIGU) restrains
 B1, F4, F3, F2, F1, F5, B2, F8, F6, F7
 with sigma for 1-2 distances of 0.004 and sigma for 1-3 distances of 0.004
5. Others
 Sof(F5)=Sof(F8)=Sof(F6)=Sof(F7)=Sof(B2)=1-FVAR(1)
 Sof(B1)=Sof(F4)=Sof(F3)=Sof(F2)=Sof(F1)=FVAR(1)
6.a Ternary CH refined with riding coordinates:
 C18(H18), C15(H15), C35(H35), C38(H38)
6.b Secondary CH2 refined with riding coordinates:
 C23(H23A,H23B), C3(H3A,H3B), C41(H41A,H41B)
6.c Aromatic/amide H refined with riding coordinates:
 C13(H13), C12(H12), C11(H11), C32(H32), C31(H31), C33(H33)
6.d Idealised Me refined as rotating group:
 C39(H39A,H39B,H39C), C19(H19A,H19B,H19C), C25(H25A,H25B,H25C), C16(H16A,H16B,
 H16C), C17(H17A,H17B,H17C), C27(H27A,H27B,H27C), C7(H7A,H7B,H7C), C20(H20A,
 H20B,H20C), C26(H26A,H26B,H26C), C6(H6A,H6B,H6C), C37(H37A,H37B,H37C),
 C40(H40A,H40B,H40C), C8(H8A,H8B,H8C), C5(H5A,H5B,H5C), C28(H28A,H28B,H28C),
 C36(H36A,H36B,H36C)
6.e Idealised tetrahedral OH refined as rotating group:
 O1(H1)
;
_shelx_shelxl_version_number 2014/7
_olex2_submission_original_sample_id 4f
_olex2_submission_special_instructions 'No special instructions were received'

loop_
_space_group_symop_operation_xyz
'x, y, z'
'-x, y+1/2, -z+1/2'
'-x, -y, -z'
'x, -y-1/2, z-1/2'

loop_
_atom_site_label
_atom_site_type_symbol
_atom_site_fract_x
_atom_site_fract_y
_atom_site_fract_z
_atom_site_U_iso_or_equiv
_atom_site_adp_type
_atom_site_occupancy
_atom_site_site_symmetry_order
_atom_site_calc_flag
_atom_site_refinement_flags_posn
_atom_site_refinement_flags_adp
_atom_site_refinement_flags_occupancy
_atom_site_disorder_assembly
_atom_site_disorder_group
Cl1 Cl 0.65489(9) 0.42405(11) 0.30888(3) 0.0694(3) Uani 1 1 d . . . . .
C9 C 0.0973(2) 0.6026(3) 0.42377(8) 0.0351(6) Uani 1 1 d . . . . .
C10 C 0.1705(2) 0.5037(3) 0.43353(9) 0.0385(6) Uani 1 1 d . . . . .
N1 N 0.12555(19) 0.7222(2) 0.44383(7) 0.0346(5) Uani 1 1 d . . . . .
C14 C -0.0056(2) 0.5866(3) 0.39695(9) 0.0373(6) Uani 1 1 d . . . . .
C13 C -0.0355(2) 0.4677(3) 0.38308(9) 0.0406(6) Uani 1 1 d . . . . .
H13 H -0.1052 0.4549 0.3654 0.049 Uiso 1 1 calc R . . . .
C18 C -0.0824(2) 0.6914(3) 0.37937(10) 0.0416(6) Uani 1 1 d . . . . .
H18 H -0.0518 0.7700 0.3929 0.050 Uiso 1 1 calc R . . . .
C12 C 0.0327(3) 0.3680(3) 0.39416(9) 0.0420(7) Uani 1 1 d . . . . .
H12 H 0.0093 0.2875 0.3852 0.050 Uiso 1 1 calc R . . . .
C009 C 0.2376(2) 0.7974(3) 0.39484(8) 0.0342(6) Uani 1 1 d . . . . .
C11 C 0.1350(3) 0.3870(3) 0.41840(10) 0.0419(7) Uani 1 1 d . . . . .
H11 H 0.1832 0.3189 0.4251 0.050 Uiso 1 1 calc R . . . .
C32 C 0.1060(3) 0.7997(3) 0.22681(10) 0.0490(8) Uani 1 1 d . . . . .
H32 H 0.0570 0.7962 0.2001 0.059 Uiso 1 1 calc R . . . .
C31 C 0.1672(3) 0.6982(3) 0.24166(10) 0.0448(7) Uani 1 1 d . . . . .
H31 H 0.1585 0.6246 0.2253 0.054 Uiso 1 1 calc R . . . .
O1 O 0.1708(2) 0.7268(3) 0.36488(7) 0.0540(6) Uani 1 1 d . . . . .
H1 H 0.1132 0.7661 0.3552 0.081 Uiso 1 1 calc GR . . . .
C29 C 0.2569(2) 0.8136(3) 0.30240(8) 0.0348(6) Uani 1 1 d . . . . .
B1 B 0.1877(5) 0.9534(6) 0.6183(2) 0.0475(10) Uani 0.799(6) 1 d . U P A 1
N2 N 0.34455(18) 0.8247(2) 0.33987(7) 0.0340(5) Uani 1 1 d . . . . .
C23 C 0.5238(3) 0.8449(4) 0.37670(12) 0.0572(9) Uani 1 1 d . . . . .
H23A H 0.5863 0.9031 0.3811 0.069 Uiso 1 1 calc R . . . .
H23B H 0.5531 0.7603 0.3814 0.069 Uiso 1 1 calc R . . . .
C22 C 0.4460(2) 0.8733(3) 0.40792(10) 0.0431(7) Uani 1 1 d . . . . .
C39 C 0.0784(4) 1.0372(5) 0.33146(14) 0.0857(16) Uani 1 1 d . . . . .
H39A H 0.0166 1.0333 0.3074 0.129 Uiso 1 1 calc GR . . . .
H39B H 0.0746 1.1141 0.3472 0.129 Uiso 1 1 calc GR . . . .
H39C H 0.0749 0.9672 0.3506 0.129 Uiso 1 1 calc GR . . . .
F4 F 0.1115(4) 1.0195(4) 0.58997(11) 0.0897(15) Uani 0.799(6) 1 d . U P A 1
C19 C -0.0913(3) 0.7028(3) 0.33061(10) 0.0487(7) Uani 1 1 d . . . . .
H19A H -0.0176 0.7108 0.3237 0.073 Uiso 1 1 calc GR . . . .
H19B H -0.1350 0.7756 0.3204 0.073 Uiso 1 1 calc GR . . . .
H19C H -0.1270 0.6291 0.3167 0.073 Uiso 1 1 calc GR . . . .
C15 C 0.2893(3) 0.5162(3) 0.45645(10) 0.0458(7) Uani 1 1 d . . . . .
H15 H 0.3013 0.6027 0.4669 0.055 Uiso 1 1 calc R . . . .
C25 C 0.4517(3) 1.0123(3) 0.41817(10) 0.0450(7) Uani 1 1 d . . . . .
H25A H 0.5288 1.0379 0.4255 0.067 Uiso 1 1 calc GR . . . .
H25B H 0.4148 1.0286 0.4424 0.067 Uiso 1 1 calc GR . . . .
H25C H 0.4152 1.0585 0.3931 0.067 Uiso 1 1 calc GR . . . .
F3 F 0.1417(3) 0.8444(3) 0.62785(16) 0.0738(10) Uani 0.799(6) 1 d . U P A 1
C4 C 0.0856(3) 0.7498(3) 0.48531(9) 0.0430(7) Uani 1 1 d . . . . .
C35 C 0.2931(3) 0.5794(3) 0.29775(10) 0.0473(7) Uani 1 1 d . . . . .
H35 H 0.3486 0.5974 0.3240 0.057 Uiso 1 1 calc R . . . .
C34 C 0.1912(3) 0.9157(3) 0.28854(10) 0.0433(7) Uani 1 1 d . . . . .
C16 C 0.3656(3) 0.4912(3) 0.42444(13) 0.0538(8) Uani 1 1 d . . . . .
H16A H 0.3539 0.4071 0.4135 0.081 Uiso 1 1 calc GR . . . .
H16B H 0.4423 0.5009 0.4387 0.081 Uiso 1 1 calc GR . . . .
H16C H 0.3494 0.5496 0.4007 0.081 Uiso 1 1 calc GR . . . .
C17 C 0.3176(3) 0.4290(4) 0.49499(13) 0.0639(10) Uani 1 1 d . . . . .
H17A H 0.2672 0.4441 0.5149 0.096 Uiso 1 1 calc GR . . . .
H17B H 0.3934 0.4439 0.5095 0.096 Uiso 1 1 calc GR . . . .
H17C H 0.3102 0.3435 0.4851 0.096 Uiso 1 1 calc GR . . . .
C2 C 0.2030(3) 0.9153(3) 0.46626(9) 0.0442(7) Uani 1 1 d . . . . .
C27 C 0.4596(4) 0.9871(4) 0.31275(12) 0.0683(12) Uani 1 1 d . . . . .
H27A H 0.4144 0.9880 0.2841 0.102 Uiso 1 1 calc GR . . . .
H27B H 0.5353 1.0101 0.3110 0.102 Uiso 1 1 calc GR . . . .
H27C H 0.4298 1.0458 0.3310 0.102 Uiso 1 1 calc GR . . . .
F2 F 0.2171(4) 1.0214(4) 0.65552(12) 0.0705(12) Uani 0.799(6) 1 d . U P A 1
C30 C 0.2421(2) 0.7007(3) 0.28017(9) 0.0380(6) Uani 1 1 d . . . . .
F1 F 0.2787(2) 0.9294(3) 0.60096(10) 0.0727(10) Uani 0.799(6) 1 d . U P A 1
C7 C -0.0352(3) 0.7190(4) 0.48319(11) 0.0560(9) Uani 1 1 d . . . . .
H7A H -0.0801 0.7693 0.4611 0.084 Uiso 1 1 calc GR . . . .
H7B H -0.0559 0.7363 0.5109 0.084 Uiso 1 1 calc GR . . . .
H7C H -0.0475 0.6317 0.4762 0.084 Uiso 1 1 calc GR . . . .
C33 C 0.1153(3) 0.9061(3) 0.25031(10) 0.0485(7) Uani 1 1 d . . . . .
H33 H 0.0695 0.9743 0.2405 0.058 Uiso 1 1 calc R . . . .
C3 C 0.1039(3) 0.8868(3) 0.48781(10) 0.0459(7) Uani 1 1 d . . . . .
H3A H 0.1191 0.9139 0.5180 0.055 Uiso 1 1 calc R . . . .
H3B H 0.0377 0.9305 0.4729 0.055 Uiso 1 1 calc R . . . .
Cl2 Cl 0.5425(2) 0.3314(2) 0.37383(9) 0.1680(12) Uani 1 1 d . . . . .
C38 C 0.1885(4) 1.0326(3) 0.31433(11) 0.0651(11) Uani 1 1 d . . . . .
H38 H 0.2502 1.0291 0.3394 0.078 Uiso 1 1 calc R . . . .
C20 C -0.1999(3) 0.6745(4) 0.38818(12) 0.0535(8) Uani 1 1 d . . . . .
H20A H -0.2357 0.6062 0.3709 0.080 Uiso 1 1 calc GR . . . .
H20B H -0.2421 0.7502 0.3807 0.080 Uiso 1 1 calc GR . . . .
H20C H -0.1967 0.6562 0.4185 0.080 Uiso 1 1 calc GR . . . .
C26 C 0.4813(3) 0.7951(3) 0.44799(11) 0.0573(9) Uani 1 1 d . . . . .
H26A H 0.4902 0.7094 0.4397 0.086 Uiso 1 1 calc GR . . . .
H26B H 0.4249 0.7998 0.4660 0.086 Uiso 1 1 calc GR . . . .
H26C H 0.5512 0.8260 0.4640 0.086 Uiso 1 1 calc GR . . . .
C6 C 0.3062(3) 0.9247(4) 0.50193(11) 0.0580(9) Uani 1 1 d . . . . .
H6A H 0.2939 0.9871 0.5228 0.087 Uiso 1 1 calc GR . . . .
H6B H 0.3699 0.9482 0.4893 0.087 Uiso 1 1 calc GR . . . .
H6C H 0.3202 0.8449 0.5162 0.087 Uiso 1 1 calc GR . . . .
C37 C 0.3513(4) 0.5114(4) 0.26578(13) 0.0680(11) Uani 1 1 d . . . . .
H37A H 0.2976 0.4906 0.2402 0.102 Uiso 1 1 calc GR . . . .
H37B H 0.3850 0.4359 0.2789 0.102 Uiso 1 1 calc GR . . . .
H37C H 0.4084 0.5645 0.2579 0.102 Uiso 1 1 calc GR . . . .
C40 C 0.2024(6) 1.1484(4) 0.28895(16) 0.109(2) Uani 1 1 d . . . . .
H40A H 0.1406 1.1558 0.2650 0.163 Uiso 1 1 calc GR . . . .
H40B H 0.2713 1.1434 0.2780 0.163 Uiso 1 1 calc GR . . . .
H40C H 0.2042 1.2205 0.3076 0.163 Uiso 1 1 calc GR . . . .
C41 C 0.6391(5) 0.3018(5) 0.3422(2) 0.106(2) Uani 1 1 d . . . . .
H41A H 0.6166 0.2279 0.3246 0.127 Uiso 1 1 calc R . . . .
H41B H 0.7107 0.2839 0.3607 0.127 Uiso 1 1 calc R . . . .
C8 C 0.1529(3) 0.6761(4) 0.52196(10) 0.0541(8) Uani 1 1 d . . . . .
H8A H 0.1361 0.5884 0.5178 0.081 Uiso 1 1 calc GR . . . .
H8B H 0.1343 0.7032 0.5491 0.081 Uiso 1 1 calc GR . . . .
H8C H 0.2314 0.6897 0.5224 0.081 Uiso 1 1 calc GR . . . .
C21 C 0.3342(2) 0.8344(2) 0.38133(8) 0.0336(6) Uani 1 1 d . . . . .
C1 C 0.1974(2) 0.8053(3) 0.43457(8) 0.0347(6) Uani 1 1 d . . . . .
C5 C 0.1833(4) 1.0367(3) 0.44213(11) 0.0567(9) Uani 1 1 d . . . . .
H5A H 0.1104 1.0355 0.4238 0.085 Uiso 1 1 calc GR . . . .
H5B H 0.2396 1.0481 0.4244 0.085 Uiso 1 1 calc GR . . . .
H5C H 0.1871 1.1046 0.4626 0.085 Uiso 1 1 calc GR . . . .
C28 C 0.4992(3) 0.7679(5) 0.30149(14) 0.0710(12) Uani 1 1 d . . . . .
H28A H 0.5046 0.6853 0.3141 0.106 Uiso 1 1 calc GR . . . .
H28B H 0.5718 0.7940 0.2966 0.106 Uiso 1 1 calc GR . . . .
H28C H 0.4476 0.7666 0.2742 0.106 Uiso 1 1 calc GR . . . .
C24 C 0.4585(3) 0.8575(4) 0.33178(11) 0.0529(8) Uani 1 1 d . . . . .
C36 C 0.2054(4) 0.4945(3) 0.31021(12) 0.0591(9) Uani 1 1 d . . . . .
H36A H 0.1636 0.5392 0.3287 0.089 Uiso 1 1 calc GR . . . .
H36B H 0.2409 0.4228 0.3255 0.089 Uiso 1 1 calc GR . . . .
H36C H 0.1554 0.4672 0.2844 0.089 Uiso 1 1 calc GR . . . .
F5 F 0.1870(14) 1.0423(11) 0.5823(3) 0.066(3) Uani 0.201(6) 1 d D U P A 2
F8 F 0.1506(16) 0.8502(12) 0.6033(4) 0.084(4) Uani 0.201(6) 1 d D U P A 2
F6 F 0.2543(14) 0.9827(16) 0.6520(5) 0.067(4) Uani 0.201(6) 1 d D U P A 2
F7 F 0.0746(12) 1.0108(16) 0.6292(6) 0.098(5) Uani 0.201(6) 1 d D U P A 2
B2 B 0.1717(18) 0.9687(18) 0.6167(6) 0.0475(10) Uani 0.201(6) 1 d D U P A 2

loop_
_atom_site_aniso_label
_atom_site_aniso_U_11
_atom_site_aniso_U_22
_atom_site_aniso_U_33
_atom_site_aniso_U_23
_atom_site_aniso_U_13
_atom_site_aniso_U_12
Cl1 0.0638(6) 0.0801(7) 0.0616(5) -0.0046(5) 0.0041(4) -0.0011(5)
C9 0.0400(14) 0.0355(14) 0.0301(12) -0.0001(11) 0.0071(10) -0.0062(12)
C10 0.0409(15) 0.0379(15) 0.0354(13) 0.0050(11) 0.0035(11) -0.0046(12)
N1 0.0363(12) 0.0368(12) 0.0300(11) -0.0007(9) 0.0046(9) -0.0024(10)
C14 0.0385(14) 0.0399(15) 0.0345(13) -0.0024(11) 0.0092(11) -0.0042(12)
C13 0.0392(15) 0.0445(17) 0.0380(14) -0.0030(12) 0.0066(11) -0.0080(13)
C18 0.0382(15) 0.0425(16) 0.0419(15) -0.0045(13) 0.0014(11) -0.0008(12)
C12 0.0510(17) 0.0355(15) 0.0404(15) -0.0010(12) 0.0107(12) -0.0104(13)
C009 0.0387(14) 0.0321(13) 0.0301(12) -0.0004(10) 0.0013(10) -0.0047(11)
C11 0.0481(17) 0.0360(15) 0.0413(15) 0.0030(12) 0.0068(12) -0.0009(13)
C32 0.0510(18) 0.056(2) 0.0357(14) 0.0028(14) -0.0036(12) -0.0111(15)
C31 0.0509(17) 0.0439(17) 0.0387(15) -0.0046(13) 0.0061(12) -0.0129(14)
O1 0.0566(14) 0.0720(16) 0.0332(10) -0.0082(10) 0.0080(9) -0.0317(12)
C29 0.0337(13) 0.0409(15) 0.0297(12) 0.0016(11) 0.0058(10) -0.0032(11)
B1 0.049(2) 0.046(2) 0.0448(18) -0.0036(16) 0.0024(16) -0.0088(18)
N2 0.0290(11) 0.0368(12) 0.0356(11) -0.0006(9) 0.0045(9) -0.0021(9)
C23 0.0312(15) 0.070(2) 0.068(2) -0.0160(18) 0.0032(14) -0.0052(15)
C22 0.0370(15) 0.0463(17) 0.0423(15) -0.0028(13) -0.0030(12) -0.0045(13)
C39 0.093(3) 0.097(4) 0.059(2) -0.014(2) -0.008(2) 0.059(3)
F4 0.113(3) 0.078(2) 0.062(2) -0.0193(17) -0.030(2) 0.037(2)
C19 0.0450(17) 0.0527(19) 0.0441(16) -0.0031(14) -0.0029(12) 0.0006(14)
C15 0.0437(16) 0.0408(16) 0.0486(17) 0.0065(13) -0.0030(13) -0.0014(13)
C25 0.0446(16) 0.0460(18) 0.0417(15) 0.0000(13) 0.0011(12) -0.0112(13)
F3 0.0609(17) 0.0605(18) 0.102(3) -0.0069(18) 0.0202(18) -0.0208(14)
C4 0.0486(17) 0.0490(18) 0.0326(14) -0.0045(12) 0.0103(12) -0.0066(14)
C35 0.0534(18) 0.0400(17) 0.0462(16) -0.0092(13) 0.0029(13) 0.0044(14)
C34 0.0521(17) 0.0397(16) 0.0367(14) 0.0024(12) 0.0047(12) 0.0010(13)
C16 0.0403(17) 0.0461(18) 0.072(2) -0.0029(16) 0.0026(15) 0.0022(14)
C17 0.065(2) 0.052(2) 0.064(2) 0.0181(17) -0.0178(17) -0.0032(17)
C2 0.0583(19) 0.0410(16) 0.0324(14) -0.0067(12) 0.0061(12) -0.0094(14)
C27 0.075(3) 0.083(3) 0.051(2) -0.0075(19) 0.0233(18) -0.041(2)
F2 0.103(3) 0.060(3) 0.0418(14) -0.0076(14) -0.0052(17) -0.0002(19)
C30 0.0391(15) 0.0411(16) 0.0354(13) -0.0021(12) 0.0112(11) -0.0048(12)
F1 0.0633(17) 0.096(2) 0.0643(17) -0.0003(15) 0.0258(13) -0.0124(15)
C7 0.0515(19) 0.076(2) 0.0443(16) -0.0126(16) 0.0186(14) -0.0154(17)
C33 0.0524(18) 0.0511(19) 0.0389(15) 0.0078(14) 0.0002(13) 0.0052(15)
C3 0.0561(18) 0.0473(18) 0.0345(14) -0.0091(13) 0.0084(12) -0.0021(14)
Cl2 0.1705(19) 0.1567(19) 0.217(2) 0.0696(17) 0.142(2) 0.0592(15)
C38 0.099(3) 0.0431(19) 0.0424(17) -0.0025(15) -0.0152(18) 0.0184(19)
C20 0.0362(16) 0.063(2) 0.0599(19) -0.0119(17) 0.0043(14) 0.0005(15)
C26 0.055(2) 0.0496(19) 0.0563(19) 0.0035(16) -0.0195(15) -0.0038(16)
C6 0.066(2) 0.070(2) 0.0369(15) -0.0108(15) 0.0056(14) -0.0238(19)
C37 0.074(3) 0.064(2) 0.064(2) -0.0232(19) 0.0069(19) 0.021(2)
C40 0.200(7) 0.035(2) 0.066(3) 0.0030(19) -0.044(3) 0.002(3)
C41 0.109(4) 0.070(3) 0.159(6) 0.023(4) 0.077(4) 0.021(3)
C8 0.069(2) 0.059(2) 0.0340(15) 0.0047(14) 0.0092(14) -0.0103(17)
C21 0.0346(14) 0.0290(13) 0.0350(13) 0.0004(10) 0.0004(10) 0.0012(11)
C1 0.0350(13) 0.0344(14) 0.0319(12) 0.0020(11) -0.0015(10) -0.0030(11)
C5 0.089(3) 0.0362(17) 0.0484(18) -0.0066(14) 0.0211(17) -0.0008(17)
C28 0.0380(18) 0.104(3) 0.075(2) -0.033(2) 0.0215(17) -0.0087(19)
C24 0.0352(16) 0.071(2) 0.0550(18) -0.0147(17) 0.0146(13) -0.0158(15)
C36 0.080(3) 0.0368(17) 0.056(2) -0.0002(15) 0.0014(17) -0.0106(17)
F5 0.099(9) 0.055(5) 0.043(4) -0.009(4) 0.012(5) -0.026(6)
F8 0.145(11) 0.064(5) 0.043(6) -0.004(4) 0.012(6) -0.047(5)
F6 0.078(8) 0.053(9) 0.061(6) -0.003(5) -0.007(5) -0.022(6)
F7 0.083(6) 0.105(9) 0.109(10) -0.007(7) 0.026(6) -0.017(6)
B2 0.049(2) 0.046(2) 0.0448(18) -0.0036(16) 0.0024(16) -0.0088(18)

loop_
_atom_type_symbol
_atom_type_description
_atom_type_scat_dispersion_real
_atom_type_scat_dispersion_imag
_atom_type_scat_source
C C 0.0181 0.0091 'International Tables Vol C Tables 4.2.6.8 and 6.1.1.4'
H H 0.0000 0.0000 'International Tables Vol C Tables 4.2.6.8 and 6.1.1.4'
B B 0.0090 0.0039 'International Tables Vol C Tables 4.2.6.8 and 6.1.1.4'
Cl Cl 0.3639 0.7018 'International Tables Vol C Tables 4.2.6.8 and 6.1.1.4'
F F 0.0727 0.0534 'International Tables Vol C Tables 4.2.6.8 and 6.1.1.4'
N N 0.0311 0.0180 'International Tables Vol C Tables 4.2.6.8 and 6.1.1.4'
O O 0.0492 0.0322 'International Tables Vol C Tables 4.2.6.8 and 6.1.1.4'

loop_
_geom_angle_atom_site_label_1
_geom_angle_atom_site_label_2
_geom_angle_atom_site_label_3
_geom_angle
C10 C9 N1 119.4(2)
C10 C9 C14 121.0(3)
C14 C9 N1 119.5(3)
C9 C10 C15 124.4(3)
C11 C10 C9 118.0(3)
C11 C10 C15 117.4(3)
C9 N1 C4 117.7(2)
C1 N1 C9 128.3(2)
C1 N1 C4 113.1(2)
C9 C14 C18 124.4(3)
C13 C14 C9 117.7(3)
C13 C14 C18 117.8(3)
C14 C13 H13 118.9
C12 C13 C14 122.2(3)
C12 C13 H13 118.9
C14 C18 H18 108.6
C14 C18 C19 110.8(3)
C14 C18 C20 112.9(3)
C19 C18 H18 108.6
C19 C18 C20 107.2(3)
C20 C18 H18 108.6
C13 C12 H12 120.5
C11 C12 C13 118.9(3)
C11 C12 H12 120.5
O1 C009 C21 112.7(2)
O1 C009 C1 112.4(2)
C21 C009 C1 134.5(2)
C10 C11 H11 119.0
C12 C11 C10 122.0(3)
C12 C11 H11 119.0
C31 C32 H32 119.9
C33 C32 H32 119.9
C33 C32 C31 120.3(3)
C32 C31 H31 119.2
C32 C31 C30 121.6(3)
C30 C31 H31 119.2
C009 O1 H1 109.5
C34 C29 N2 119.6(3)
C34 C29 C30 121.1(3)
C30 C29 N2 119.3(3)
F4 B1 F2 108.8(5)
F3 B1 F4 109.4(5)
F3 B1 F2 109.0(5)
F1 B1 F4 110.5(5)
F1 B1 F3 109.2(5)
F1 B1 F2 109.9(5)
C29 N2 C24 117.0(2)
C21 N2 C29 127.8(2)
C21 N2 C24 113.7(2)
H23A C23 H23B 108.5
C22 C23 H23A 110.2
C22 C23 H23B 110.2
C24 C23 H23A 110.2
C24 C23 H23B 110.2
C24 C23 C22 107.7(3)
C23 C22 C25 108.9(3)
C23 C22 C21 101.2(2)
C26 C22 C23 108.1(3)
C26 C22 C25 111.9(3)
C26 C22 C21 113.3(3)
C21 C22 C25 112.7(3)
H39A C39 H39B 109.5
H39A C39 H39C 109.5
H39B C39 H39C 109.5
C38 C39 H39A 109.5
C38 C39 H39B 109.5
C38 C39 H39C 109.5
C18 C19 H19A 109.5
C18 C19 H19B 109.5
C18 C19 H19C 109.5
H19A C19 H19B 109.5
H19A C19 H19C 109.5
H19B C19 H19C 109.5
C10 C15 H15 108.4
C10 C15 C16 108.8(3)
C10 C15 C17 112.7(3)
C16 C15 H15 108.4
C16 C15 C17 110.0(3)
C17 C15 H15 108.4
C22 C25 H25A 109.5
C22 C25 H25B 109.5
C22 C25 H25C 109.5
H25A C25 H25B 109.5
H25A C25 H25C 109.5
H25B C25 H25C 109.5
N1 C4 C8 109.9(3)
C7 C4 N1 113.0(2)
C7 C4 C8 108.3(3)
C3 C4 N1 99.9(2)
C3 C4 C7 110.9(3)
C3 C4 C8 114.9(3)
C30 C35 H35 108.3
C30 C35 C37 112.6(3)
C30 C35 C36 110.6(3)
C37 C35 H35 108.3
C36 C35 H35 108.3
C36 C35 C37 108.7(3)
C29 C34 C33 118.4(3)
C29 C34 C38 124.3(3)
C33 C34 C38 117.1(3)
C15 C16 H16A 109.5
C15 C16 H16B 109.5
C15 C16 H16C 109.5
H16A C16 H16B 109.5
H16A C16 H16C 109.5
H16B C16 H16C 109.5
C15 C17 H17A 109.5
C15 C17 H17B 109.5
C15 C17 H17C 109.5
H17A C17 H17B 109.5
H17A C17 H17C 109.5
H17B C17 H17C 109.5
C3 C2 C6 107.7(3)
C3 C2 C1 100.9(2)
C6 C2 C1 117.3(3)
C5 C2 C3 109.4(3)
C5 C2 C6 110.3(3)
C5 C2 C1 110.7(2)
H27A C27 H27B 109.5
H27A C27 H27C 109.5
H27B C27 H27C 109.5
C24 C27 H27A 109.5
C24 C27 H27B 109.5
C24 C27 H27C 109.5
C31 C30 C29 117.5(3)
C31 C30 C35 118.1(3)
C29 C30 C35 124.1(3)
C4 C7 H7A 109.5
C4 C7 H7B 109.5
C4 C7 H7C 109.5
H7A C7 H7B 109.5
H7A C7 H7C 109.5
H7B C7 H7C 109.5
C32 C33 C34 120.9(3)
C32 C33 H33 119.5
C34 C33 H33 119.5
C4 C3 C2 107.4(3)
C4 C3 H3A 110.2
C4 C3 H3B 110.2
C2 C3 H3A 110.2
C2 C3 H3B 110.2
H3A C3 H3B 108.5
C39 C38 H38 108.1
C34 C38 C39 108.9(4)
C34 C38 H38 108.1
C34 C38 C40 112.9(3)
C40 C38 C39 110.5(4)
C40 C38 H38 108.1
C18 C20 H20A 109.5
C18 C20 H20B 109.5
C18 C20 H20C 109.5
H20A C20 H20B 109.5
H20A C20 H20C 109.5
H20B C20 H20C 109.5
C22 C26 H26A 109.5
C22 C26 H26B 109.5
C22 C26 H26C 109.5
H26A C26 H26B 109.5
H26A C26 H26C 109.5
H26B C26 H26C 109.5
C2 C6 H6A 109.5
C2 C6 H6B 109.5
C2 C6 H6C 109.5
H6A C6 H6B 109.5
H6A C6 H6C 109.5
H6B C6 H6C 109.5
C35 C37 H37A 109.5
C35 C37 H37B 109.5
C35 C37 H37C 109.5
H37A C37 H37B 109.5
H37A C37 H37C 109.5
H37B C37 H37C 109.5
C38 C40 H40A 109.5
C38 C40 H40B 109.5
C38 C40 H40C 109.5
H40A C40 H40B 109.5
H40A C40 H40C 109.5
H40B C40 H40C 109.5
Cl1 C41 H41A 109.1
Cl1 C41 H41B 109.1
Cl2 C41 Cl1 112.4(3)
Cl2 C41 H41A 109.1
Cl2 C41 H41B 109.1
H41A C41 H41B 107.9
C4 C8 H8A 109.5
C4 C8 H8B 109.5
C4 C8 H8C 109.5
H8A C8 H8B 109.5
H8A C8 H8C 109.5
H8B C8 H8C 109.5
C009 C21 C22 129.8(3)
N2 C21 C009 121.0(2)
N2 C21 C22 108.8(2)
N1 C1 C009 120.1(2)
N1 C1 C2 109.2(2)
C009 C1 C2 129.2(3)
C2 C5 H5A 109.5
C2 C5 H5B 109.5
C2 C5 H5C 109.5
H5A C5 H5B 109.5
H5A C5 H5C 109.5
H5B C5 H5C 109.5
H28A C28 H28B 109.5
H28A C28 H28C 109.5
H28B C28 H28C 109.5
C24 C28 H28A 109.5
C24 C28 H28B 109.5
C24 C28 H28C 109.5
N2 C24 C27 110.9(3)
C23 C24 N2 99.8(3)
C23 C24 C27 114.5(3)
C23 C24 C28 111.1(3)
C28 C24 N2 112.5(3)
C28 C24 C27 108.1(3)
C35 C36 H36A 109.5
C35 C36 H36B 109.5
C35 C36 H36C 109.5
H36A C36 H36B 109.5
H36A C36 H36C 109.5
H36B C36 H36C 109.5
F5 B2 F7 106.2(17)
F8 B2 F5 110.0(16)
F8 B2 F6 115.3(17)
F8 B2 F7 105.7(18)
F6 B2 F5 112.8(18)
F6 B2 F7 106.1(17)

loop_
_geom_bond_atom_site_label_1
_geom_bond_atom_site_label_2
_geom_bond_distance
Cl1 C41 1.732(6)
C9 C10 1.403(4)
C9 N1 1.462(4)
C9 C14 1.408(4)
C10 C11 1.398(4)
C10 C15 1.523(4)
N1 C4 1.521(3)
N1 C1 1.338(4)
C14 C13 1.394(4)
C14 C18 1.523(4)
C13 H13 0.9500
C13 C12 1.379(5)
C18 H18 1.0000
C18 C19 1.541(4)
C18 C20 1.541(4)
C12 H12 0.9500
C12 C11 1.373(5)
C009 O1 1.376(3)
C009 C21 1.400(4)
C009 C1 1.443(4)
C11 H11 0.9500
C32 H32 0.9500
C32 C31 1.373(5)
C32 C33 1.371(5)
C31 H31 0.9500
C31 C30 1.395(4)
O1 H1 0.8400
C29 N2 1.464(3)
C29 C34 1.398(4)
C29 C30 1.412(4)
B1 F4 1.382(7)
B1 F3 1.373(7)
B1 F2 1.387(7)
B1 F1 1.366(7)
N2 C21 1.353(4)
N2 C24 1.521(4)
C23 H23A 0.9900
C23 H23B 0.9900
C23 C22 1.535(5)
C23 C24 1.515(5)
C22 C25 1.545(5)
C22 C26 1.528(4)
C22 C21 1.544(4)
C39 H39A 0.9800
C39 H39B 0.9800
C39 H39C 0.9800
C39 C38 1.556(7)
C19 H19A 0.9800
C19 H19B 0.9800
C19 H19C 0.9800
C15 H15 1.0000
C15 C16 1.534(5)
C15 C17 1.539(4)
C25 H25A 0.9800
C25 H25B 0.9800
C25 H25C 0.9800
C4 C7 1.520(5)
C4 C3 1.506(5)
C4 C8 1.530(5)
C35 H35 1.0000
C35 C30 1.523(4)
C35 C37 1.539(5)
C35 C36 1.531(5)
C34 C33 1.399(4)
C34 C38 1.517(5)
C16 H16A 0.9800
C16 H16B 0.9800
C16 H16C 0.9800
C17 H17A 0.9800
C17 H17B 0.9800
C17 H17C 0.9800
C2 C3 1.541(5)
C2 C6 1.550(5)
C2 C1 1.557(4)
C2 C5 1.524(5)
C27 H27A 0.9800
C27 H27B 0.9800
C27 H27C 0.9800
C27 C24 1.534(6)
C7 H7A 0.9800
C7 H7B 0.9800
C7 H7C 0.9800
C33 H33 0.9500
C3 H3A 0.9900
C3 H3B 0.9900
Cl2 C41 1.728(5)
C38 H38 1.0000
C38 C40 1.522(6)
C20 H20A 0.9800
C20 H20B 0.9800
C20 H20C 0.9800
C26 H26A 0.9800
C26 H26B 0.9800
C26 H26C 0.9800
C6 H6A 0.9800
C6 H6B 0.9800
C6 H6C 0.9800
C37 H37A 0.9800
C37 H37B 0.9800
C37 H37C 0.9800
C40 H40A 0.9800
C40 H40B 0.9800
C40 H40C 0.9800
C41 H41A 0.9900
C41 H41B 0.9900
C8 H8A 0.9800
C8 H8B 0.9800
C8 H8C 0.9800
C5 H5A 0.9800
C5 H5B 0.9800
C5 H5C 0.9800
C28 H28A 0.9800
C28 H28B 0.9800
C28 H28C 0.9800
C28 C24 1.519(5)
C36 H36A 0.9800
C36 H36B 0.9800
C36 H36C 0.9800
F5 B2 1.396(18)
F8 B2 1.366(18)
F6 B2 1.382(18)
F7 B2 1.409(19)

loop_
_geom_torsion_atom_site_label_1
_geom_torsion_atom_site_label_2
_geom_torsion_atom_site_label_3
_geom_torsion_atom_site_label_4
_geom_torsion
C9 C10 C11 C12 0.9(4)
C9 C10 C15 C16 -109.2(3)
C9 C10 C15 C17 128.5(3)
C9 N1 C4 C7 -47.5(4)
C9 N1 C4 C3 -165.3(2)
C9 N1 C4 C8 73.5(3)
C9 N1 C1 C009 15.6(4)
C9 N1 C1 C2 -177.2(3)
C9 C14 C13 C12 -1.2(4)
C9 C14 C18 C19 112.2(3)
C9 C14 C18 C20 -127.5(3)
C10 C9 N1 C4 -92.2(3)
C10 C9 N1 C1 76.0(4)
C10 C9 C14 C13 4.7(4)
C10 C9 C14 C18 -170.4(3)
N1 C9 C10 C11 171.7(2)
N1 C9 C10 C15 -13.5(4)
N1 C9 C14 C13 -171.5(2)
N1 C9 C14 C18 13.4(4)
N1 C4 C3 C2 -30.7(3)
C14 C9 C10 C11 -4.6(4)
C14 C9 C10 C15 170.3(3)
C14 C9 N1 C4 84.1(3)
C14 C9 N1 C1 -107.7(3)
C14 C13 C12 C11 -2.4(5)
C13 C14 C18 C19 -62.9(4)
C13 C14 C18 C20 57.4(4)
C13 C12 C11 C10 2.5(5)
C18 C14 C13 C12 174.3(3)
C11 C10 C15 C16 65.7(4)
C11 C10 C15 C17 -56.6(4)
C32 C31 C30 C29 -3.2(4)
C32 C31 C30 C35 170.5(3)
C31 C32 C33 C34 3.5(5)
O1 C009 C21 N2 14.4(4)
O1 C009 C21 C22 -156.7(3)
O1 C009 C1 N1 19.4(4)
O1 C009 C1 C2 -144.9(3)
C29 N2 C21 C009 20.0(4)
C29 N2 C21 C22 -167.2(3)
C29 N2 C24 C23 -173.8(3)
C29 N2 C24 C27 65.2(3)
C29 N2 C24 C28 -56.0(4)
C29 C34 C33 C32 -0.5(5)
C29 C34 C38 C39 -106.9(4)
C29 C34 C38 C40 130.0(4)
N2 C29 C34 C33 173.8(3)
N2 C29 C34 C38 -12.5(5)
N2 C29 C30 C31 -172.1(2)
N2 C29 C30 C35 14.7(4)
C23 C22 C21 C009 155.6(3)
C23 C22 C21 N2 -16.3(3)
C22 C23 C24 N2 -28.7(4)
C22 C23 C24 C27 89.8(4)
C22 C23 C24 C28 -147.5(3)
C15 C10 C11 C12 -174.3(3)
C25 C22 C21 C009 -88.2(4)
C25 C22 C21 N2 99.9(3)
C4 N1 C1 C009 -175.8(2)
C4 N1 C1 C2 -8.6(3)
C34 C29 N2 C21 72.2(4)
C34 C29 N2 C24 -93.0(3)
C34 C29 C30 C31 6.2(4)
C34 C29 C30 C35 -167.0(3)
C30 C29 N2 C21 -109.5(3)
C30 C29 N2 C24 85.3(3)
C30 C29 C34 C33 -4.4(4)
C30 C29 C34 C38 169.2(3)
C7 C4 C3 C2 -150.1(3)
C33 C32 C31 C30 -1.6(5)
C33 C34 C38 C39 66.8(4)
C33 C34 C38 C40 -56.3(5)
C3 C2 C1 N1 -11.0(3)
C3 C2 C1 C009 154.6(3)
C38 C34 C33 C32 -174.6(3)
C26 C22 C21 C009 40.1(5)
C26 C22 C21 N2 -131.8(3)
C6 C2 C3 C4 -96.9(3)
C6 C2 C1 N1 105.5(3)
C6 C2 C1 C009 -88.9(4)
C37 C35 C30 C31 56.0(4)
C37 C35 C30 C29 -130.8(3)
C8 C4 C3 C2 86.8(3)
C21 C009 C1 N1 -152.7(3)
C21 C009 C1 C2 43.0(5)
C21 N2 C24 C23 19.0(4)
C21 N2 C24 C27 -102.1(3)
C21 N2 C24 C28 136.8(3)
C1 N1 C4 C7 142.6(3)
C1 N1 C4 C3 24.8(3)
C1 N1 C4 C8 -96.4(3)
C1 C009 C21 N2 -173.5(3)
C1 C009 C21 C22 15.5(5)
C1 C2 C3 C4 26.6(3)
C5 C2 C3 C4 143.3(3)
C5 C2 C1 N1 -126.7(3)
C5 C2 C1 C009 38.9(4)
C24 N2 C21 C009 -174.4(3)
C24 N2 C21 C22 -1.6(3)
C24 C23 C22 C25 -90.5(3)
C24 C23 C22 C26 147.7(3)
C24 C23 C22 C21 28.4(4)
C36 C35 C30 C31 -65.9(4)
C36 C35 C30 C29 107.3(3)
